data_7204312
loop_
_publ_author_name
'Dusek, Michal'
'L\"udecke, Jens'
'van Smaalen, Sander'

_publ_section_title
;
 Crystal structure of monophosphate tungsten bronze K1.33P4W8O32 at 110
 K
;
_journal_issue 5
_journal_name_full 'Journal of Materials Chemistry'
_journal_page_first 1408
_journal_paper_doi 10.1039/b109982p
_journal_volume 12
_journal_year 2002
_chemical_formula_sum 'K1.33 O32 P4 W8'
_chemical_formula_weight 2158.7
_space_group_IT_number 4
_symmetry_cell_setting monoclinic
_symmetry_space_group_name_Hall 'P 2yb'
_symmetry_space_group_name_H-M 'P 1 21 1'
_cell_angle_alpha 90.00(2)
_cell_angle_beta 100.65(4)
_cell_angle_gamma 90.00(2)
_cell_formula_units_Z 1
_cell_length_a 13.373(7)
_cell_length_b 5.3282(11)
_cell_length_c 8.926(4)
_cell_measurement_reflns_used 20
_cell_measurement_temperature 110
_cell_measurement_theta_max 33.6
_cell_measurement_theta_min 15.2
_cell_volume 625.1(5)
_diffrn_ambient_temperature 110
_diffrn_measurement_device 'six-circle diffractometer'
_diffrn_measurement_device_details 'limited to four circles'
_diffrn_measurement_device_type KUMA
_diffrn_measurement_method '\w-2\q scans'
_diffrn_radiation_probe x-ray
_diffrn_radiation_type synchrotron
_diffrn_radiation_wavelength 0.59
_diffrn_reflns_av_R_equivalents 0.0381
_diffrn_reflns_av_sigmaI/netI 0.0029
_diffrn_reflns_limit_h_max 17
_diffrn_reflns_limit_h_min -17
_diffrn_reflns_limit_k_max 6
_diffrn_reflns_limit_k_min 0
_diffrn_reflns_limit_l_max 10
_diffrn_reflns_limit_l_min -11
_diffrn_reflns_number 2883
_diffrn_reflns_theta_max 22.80
_diffrn_reflns_theta_min 1.29
_diffrn_standards_decay_% 4.9
_diffrn_standards_interval_count 30
_diffrn_standards_number 2
_exptl_absorpt_coefficient_mu 22.7833
_exptl_absorpt_correction_T_max 0.8020
_exptl_absorpt_correction_T_min 0.4769
_exptl_absorpt_correction_type gaussian
_exptl_crystal_colour purple
_exptl_crystal_density_diffrn 5.733
_exptl_crystal_description platelet
_exptl_crystal_F_000 933
_exptl_crystal_size_max 0.04
_exptl_crystal_size_mid 0.03
_exptl_crystal_size_min 0.01
_refine_diff_density_max 3.14
_refine_diff_density_min -3.86
_refine_ls_extinction_coef 0.26(3)
_refine_ls_extinction_method 'B-C type 1 Lorentzian isotropic'
_refine_ls_goodness_of_fit_obs 2.48
_refine_ls_goodness_of_fit_ref 2.19
_refine_ls_hydrogen_treatment noref
_refine_ls_number_parameters 217
_refine_ls_number_reflns 1634
_refine_ls_R_factor_all 0.0507
_refine_ls_R_factor_gt 0.0283
_refine_ls_shift/su_max 0.0005
_refine_ls_shift/su_mean 0.0000
_refine_ls_structure_factor_coef F
_refine_ls_weighting_details w=1/(\s^2^(F)+0.0004F^2^)
_refine_ls_weighting_scheme sigma
_refine_ls_wR_factor_gt 0.0530
_refine_ls_wR_factor_ref 0.0597
_reflns_limit_h_max 17
_reflns_limit_h_min -17
_reflns_limit_k_max 6
_reflns_limit_k_min 0
_reflns_limit_l_max 11
_reflns_limit_l_min 0
_reflns_number_observed 1094
_reflns_number_total 1634
_reflns_observed_criterion 4
_cod_data_source_file b109982p.txt
_cod_data_source_block kpwo
_cod_depositor_comments
;
 Moving the _atom_site_adp_type data item from the _atom_site_aniso
 loop to the _atom_site loop.
 
 Antanas Vaitkus,
 2017-01-11
;
_cod_original_cell_volume 625.0(4)
_cod_original_sg_symbol_H-M P21
_cod_original_formula_sum 'K1.33 P4 W8 O32'
_cod_database_code 7204312

loop_
_symmetry_equiv_pos_site_id
_symmetry_equiv_pos_as_xyz
1 x,y,z
2 -x,1/2+y,-z

loop_
_atom_site_label
_atom_site_type_symbol
_atom_site_fract_x
_atom_site_fract_y
_atom_site_fract_z
_atom_site_adp_type
_atom_site_U_iso_or_equiv
_atom_site_symmetry_multiplicity
_atom_site_occupancy
W1-1 W -0.06944(5) 0.253898 0.08820(7) Uani -0.0024(3) 2 1
W1-2 W 0.43070(4) 0.24604(16) 0.08763(7) Uani -0.0035(2) 2 1
O1-1 O 0.007(2) 0.025(5) -0.004(3) Uani 0.007(4) 2 1
O1-2 O 0.499(2) 0.006(5) -0.004(3) Uani -0.003(3) 2 1
O2-1 O 0.0365(11) 0.283(4) 0.2789(16) Uani 0.004(4) 2 1
O2-2 O 0.5380(8) 0.263(4) 0.2787(14) Uani -0.005(3) 2 1
W2-1 W -0.21773(5) 0.7545(4) 0.24932(7) Uani -0.0029(3) 2 1
W2-2 W 0.28242(5) 0.7472(3) 0.24799(7) Uani -0.0032(2) 2 1
O3-1 O -0.1377(19) -0.018(5) 0.180(2) Uani 0.014(6) 2 1
O3-2 O 0.3433(13) 0.020(4) 0.176(2) Uani -0.001(4) 2 1
O4-1 O -0.1364(12) 0.511(3) 0.198(2) Uani -0.005(4) 2 1
O4-2 O 0.3627(12) 0.509(3) 0.1986(17) Uani -0.016(3) 2 1
O5-1 O -0.1764(8) 0.262(6) -0.0746(12) Uani 0.001(4) 2 1
O5-2 O 0.3103(8) 0.271(4) -0.0779(13) Uani -0.003(3) 2 1
P-2 P 0.1454(3) 0.244(2) 0.3708(5) Uani -0.0002(13) 2 1
P-1 P 0.6454(3) 0.257(2) 0.3711(4) Uani -0.0044(11) 2 1
O6-1 O 0.1282(8) 0.256(3) 0.5369(15) Uani 0.002(3) 2 1
O6-2 O 0.6347(9) 0.266(4) 0.5389(11) Uani 0.004(3) 2 1
O7-1 O 0.2072(15) 0.458(4) 0.3360(17) Uani 0.005(5) 2 1
O7-2 O 0.6850(12) 0.516(3) 0.3339(16) Uani -0.006(3) 2 1
O8-1 O 0.2017(12) 0.010(3) 0.343(2) Uani 0.002(4) 2 1
O8-2 O 0.7056(12) 0.019(3) 0.334(2) Uani -0.001(4) 2 1
K-1 K -0.0678(8) 0.246(3) 0.5087(12) Uani 0.001(3) 2 0.32672
K-2 K 0.4322(8) 0.266(4) 0.4925(15) Uani 0.014(4) 2 0.32672

loop_
_atom_site_aniso_label
_atom_site_aniso_type_symbol
_atom_site_aniso_U_11
_atom_site_aniso_U_22
_atom_site_aniso_U_33
_atom_site_aniso_U_12
_atom_site_aniso_U_13
_atom_site_aniso_U_23
W1-1 W -0.0034(3) 0.0000(7) -0.0039(3) -0.0010(4) -0.0012(2) -0.0022(6)
W1-2 W -0.0037(3) -0.0030(6) -0.0035(3) -0.0011(4) 0.0004(2) -0.0028(5)
O1-1 O 0.018(9) 0.004(7) -0.003(6) -0.005(7) -0.006(5) -0.014(6)
O1-2 O 0.000(5) -0.002(6) -0.005(5) 0.003(5) 0.001(4) 0.011(5)
O2-1 O 0.015(7) -0.002(7) -0.002(5) 0.001(5) -0.003(5) -0.004(6)
O2-2 O -0.019(4) 0.000(6) 0.004(5) 0.008(4) -0.005(3) -0.006(6)
W2-1 W -0.0039(3) -0.0013(6) -0.0035(3) -0.0003(5) -0.0005(2) 0.0003(6)
W2-2 W -0.0032(3) -0.0016(5) -0.0045(3) 0.0001(5) 0.0002(2) 0.0002(6)
O3-1 O 0.023(10) 0.035(14) -0.015(7) -0.001(10) 0.004(6) -0.010(7)
O3-2 O 0.001(8) 0.015(8) -0.023(5) 0.005(6) -0.014(5) 0.014(5)
O4-1 O -0.018(4) -0.005(5) 0.001(8) -0.001(4) -0.015(4) -0.005(5)
O4-2 O -0.014(4) -0.020(4) -0.015(6) -0.004(3) -0.009(4) 0.002(4)
O5-1 O -0.006(5) 0.022(9) -0.005(5) -0.013(5) 0.017(4) -0.012(6)
O5-2 O -0.005(4) -0.011(5) -0.002(5) 0.000(5) -0.022(4) -0.012(4)
P-2 P -0.0009(19) -0.003(2) 0.001(2) -0.005(3) -0.0042(15) 0.001(3)
P-1 P -0.0067(16) -0.001(2) -0.0054(18) -0.003(3) -0.0013(14) -0.001(3)
O6-1 O -0.006(4) -0.013(4) 0.028(7) -0.010(5) 0.011(4) -0.016(7)
O6-2 O 0.004(5) 0.026(7) -0.021(4) -0.010(7) -0.009(3) -0.002(7)
O7-1 O 0.021(9) 0.008(8) -0.015(6) -0.006(6) -0.001(6) 0.025(6)
O7-2 O -0.012(5) 0.007(7) -0.015(5) -0.005(5) -0.006(4) 0.007(4)
O8-1 O -0.011(6) 0.001(7) 0.016(9) -0.005(5) 0.002(5) 0.006(6)
O8-2 O -0.007(6) -0.005(6) 0.007(8) 0.006(4) 0.002(5) 0.017(5)
K-1 K 0.008(5) 0.000(5) -0.002(4) -0.012(6) 0.007(3) -0.016(5)
K-2 K -0.002(4) 0.027(8) 0.016(6) -0.011(7) 0.001(4) -0.024(7)

loop_
_atom_type_symbol
_atom_type_oxidation_number
_atom_type_number_in_cell
_atom_type_scat_dispersion_real
_atom_type_scat_dispersion_imag
_atom_type_scat_source
_atom_type_scat_Cromer_Mann_a1
_atom_type_scat_Cromer_Mann_b1
_atom_type_scat_Cromer_Mann_a2
_atom_type_scat_Cromer_Mann_b2
_atom_type_scat_Cromer_Mann_a3
_atom_type_scat_Cromer_Mann_b3
_atom_type_scat_Cromer_Mann_a4
_atom_type_scat_Cromer_Mann_b4
_atom_type_scat_Cromer_Mann_c
K 0 3 0.153 0.175 International_Tables_Vol_C 18.962999 18.854 18.683001 18.462 18.204 17.924 17.629999 17.332001 17.032
P 0 8 0.074 0.065 International_Tables_Vol_C 14.977 14.909 14.798 14.646 14.458 14.237 13.99 13.721 13.435
W 0 16 -0.379 5.095 International_Tables_Vol_C 73.947998 73.792999 73.539001 73.194 72.766998 72.268997 71.710999 71.102997 70.
O 0 64 0.007 0.004 International_Tables_Vol_C 7.992 7.967 7.926 7.869 7.798 7.712 7.612 7.501 7.378

loop_
_geom_angle_atom_site_label_1
_geom_angle_atom_site_label_2
_geom_angle_atom_site_label_3
_geom_angle
_geom_angle_site_symmetry_1
_geom_angle_site_symmetry_2
_geom_angle_site_symmetry_3
O1-1 W1-1 O1-1 90.3(13) . . 2_555
O1-1 W1-1 O2-1 93.9(10) . . .
O1-1 W1-1 O3-1 92.2(12) . . .
O1-1 W1-1 O4-1 173.9(10) . . .
O1-1 W1-1 O5-1 94.3(11) . . .
O1-1 W1-1 O1-1 90.3(13) 2_555 . .
O1-1 W1-1 O2-1 89.0(10) 2_555 . .
O1-1 W1-1 O3-1 177.5(12) 2_555 . .
O1-1 W1-1 O4-1 86.7(11) 2_555 . .
O1-1 W1-1 O5-1 90.3(11) 2_555 . .
O2-1 W1-1 O3-1 90.7(8) . . .
O2-1 W1-1 O4-1 80.7(7) . . .
O2-1 W1-1 O5-1 171.8(9) . . .
O3-1 W1-1 O4-1 90.8(9) . . .
O3-1 W1-1 O5-1 89.7(10) . . .
O4-1 W1-1 O5-1 91.1(8) . . .
O1-2 W1-2 O1-2 90.6(12) . . 2_655
O1-2 W1-2 O2-2 94.1(9) . . .
O1-2 W1-2 O3-2 97.8(11) . . .
O1-2 W1-2 O4-2 176.6(8) . . .
O1-2 W1-2 O5-2 96.7(9) . . .
O1-2 W1-2 O1-2 90.6(12) 2_655 . .
O1-2 W1-2 O2-2 88.5(9) 2_655 . .
O1-2 W1-2 O3-2 171.0(11) 2_655 . .
O1-2 W1-2 O4-2 89.1(10) 2_655 . .
O1-2 W1-2 O5-2 92.9(9) 2_655 . .
O2-2 W1-2 O3-2 94.2(7) . . .
O2-2 W1-2 O4-2 82.5(6) . . .
O2-2 W1-2 O5-2 169.1(7) . . .
O3-2 W1-2 O4-2 82.7(8) . . .
O3-2 W1-2 O5-2 82.9(7) . . .
O4-2 W1-2 O5-2 86.7(6) . . .
O3-1 W2-1 O4-1 88.6(10) 1_565 . .
O3-1 W2-1 O5-2 92.1(9) 1_565 . 2_555
O3-1 W2-1 O6-1 92.0(8) 1_565 . 2_556
O3-1 W2-1 O7-2 175.7(10) 1_565 . 1_455
O3-1 W2-1 O8-2 91.9(10) 1_565 . 1_465
O4-1 W2-1 O5-2 100.0(8) . . 2_555
O4-1 W2-1 O6-1 87.8(7) . . 2_556
O4-1 W2-1 O7-2 95.7(8) . . 1_455
O4-1 W2-1 O8-2 171.8(7) . . 1_465
O5-2 W2-1 O6-1 171.3(6) 2_555 . 2_556
O5-2 W2-1 O7-2 87.7(7) 2_555 . 1_455
O5-2 W2-1 O8-2 88.2(7) 2_555 . 1_465
O6-1 W2-1 O7-2 87.7(6) 2_556 . 1_455
O6-1 W2-1 O8-2 84.0(6) 2_556 . 1_465
O7-2 W2-1 O8-2 83.8(7) 1_455 . 1_465
O3-2 W2-2 O4-2 98.7(8) 1_565 . .
O3-2 W2-2 O5-1 89.6(9) 1_565 . 2_555
O3-2 W2-2 O6-2 95.1(8) 1_565 . 2_656
O3-2 W2-2 O7-1 175.9(8) 1_565 . .
O3-2 W2-2 O8-1 84.7(8) 1_565 . 1_565
O4-2 W2-2 O5-1 102.9(9) . . 2_555
O4-2 W2-2 O6-2 91.1(7) . . 2_656
O4-2 W2-2 O7-1 85.4(8) . . .
O4-2 W2-2 O8-1 170.0(7) . . 1_565
O5-1 W2-2 O6-2 164.4(6) 2_555 . 2_656
O5-1 W2-2 O7-1 89.9(9) 2_555 . .
O5-1 W2-2 O8-1 86.5(8) 2_555 . 1_565
O6-2 W2-2 O7-1 84.3(7) 2_656 . .
O6-2 W2-2 O8-1 79.2(7) 2_656 . 1_565
O7-1 W2-2 O8-1 91.2(8) . . 1_565
O2-1 P-2 O6-1 102.2(7) . . .
O2-1 P-2 O7-1 107.1(12) . . .
O2-1 P-2 O8-1 118.5(11) . . .
O6-1 P-2 O7-1 111.2(10) . . .
O6-1 P-2 O8-1 111.0(11) . . .
O7-1 P-2 O8-1 106.8(11) . . .
O2-2 P-1 O6-2 106.3(7) . . .
O2-2 P-1 O7-2 101.1(11) . . .
O2-2 P-1 O8-2 112.0(11) . . .
O6-2 P-1 O7-2 106.2(12) . . .
O6-2 P-1 O8-2 112.1(11) . . .
O7-2 P-1 O8-2 118.0(9) . . .

loop_
_geom_bond_atom_site_label_1
_geom_bond_atom_site_label_2
_geom_bond_distance
_geom_bond_site_symmetry_1
_geom_bond_site_symmetry_2
W1-1 O1-1 1.88(3) . .
W1-1 O1-1 1.89(3) . 2_555
W1-1 O2-1 2.009(13) . .
W1-1 O3-1 1.97(2) . .
W1-1 O4-1 1.99(2) . .
W1-1 O5-1 1.841(10) . .
W1-2 O1-2 1.85(2) . .
W1-2 O1-2 1.90(2) . 2_655
W1-2 O2-2 2.018(10) . .
W1-2 O3-2 1.94(2) . .
W1-2 O4-2 2.026(16) . .
W1-2 O5-2 1.978(10) . .
W2-1 O3-1 1.80(2) . 1_565
W2-1 O4-1 1.804(19) . .
W2-1 O5-2 1.783(10) . 2_555
W2-1 O6-1 2.056(12) . 2_556
W2-1 O7-2 2.060(18) . 1_455
W2-1 O8-2 1.977(18) . 1_465
W2-2 O3-2 1.84(2) . 1_565
W2-2 O4-2 1.770(16) . .
W2-2 O5-1 1.898(10) . 2_555
W2-2 O6-2 2.020(9) . 2_656
W2-2 O7-1 2.07(2) . .
W2-2 O8-1 2.05(2) . 1_565
P-2 O2-1 1.548(15) . .
P-2 O6-1 1.543(15) . .
P-2 O7-1 1.47(2) . .
P-2 O8-1 1.50(2) . .
P-1 O2-2 1.518(10) . .
P-1 O6-2 1.531(11) . .
P-1 O7-2 1.54(2) . .
P-1 O8-2 1.57(2) . .
